data_7245179
loop_
_publ_author_name
'Hao, Xiujia'
'Li, Xinyu'
'Li, Haitao'
'Zhang, Xin'
'Liu, Xiaozhi'
'Guo, Fang'

_publ_section_title
;
 Mechanosynthesis of polymeric and binuclear copper complexes via
 dehydrochlorination and their application in solvent-free C--S bond
 cross-coupling
;
_journal_name_full CrystEngComm
_journal_paper_doi 10.1039/D2CE00624C
_journal_year 2022
_chemical_formula_moiety '2(Cl4 Cu), 2(Cl), 2(C15 H17 N4)'
_chemical_formula_sum 'C30 H34 Cl10 Cu2 N8'
_chemical_formula_weight 988.23
_chemical_melting_point 365.2(13)
_space_group_crystal_system triclinic
_space_group_IT_number 2
_space_group_name_Hall '-P 1'
_space_group_name_H-M_alt 'P -1'
_atom_sites_solution_hydrogens mixed
_atom_sites_solution_primary dual
_audit_creation_date 2021-06-11
_audit_creation_method
;
Olex2 1.2-beta
(compiled 2018.05.29 svn.r3508 for OlexSys, GUI svn.r5506)
;
_audit_update_record
;
2021-07-08 deposited with the CCDC.	2022-07-08 downloaded from the CCDC.
;
_cell_angle_alpha 104.664(7)
_cell_angle_beta 110.573(7)
_cell_angle_gamma 110.692(8)
_cell_formula_units_Z 1
_cell_length_a 10.502(2)
_cell_length_b 10.560(3)
_cell_length_c 11.248(3)
_cell_measurement_reflns_used 9820
_cell_measurement_temperature 298
_cell_measurement_theta_max 28.313
_cell_measurement_theta_min 3.069
_cell_volume 985.9(4)
_computing_cell_refinement 'SAINT v8.37A (Bruker, 2015)'
_computing_data_reduction 'SAINT v8.37A (Bruker, 2015)'
_computing_molecular_graphics 'Olex2 (Dolomanov et al., 2009)'
_computing_publication_material 'Olex2 (Dolomanov et al., 2009)'
_computing_structure_refinement 'ShelXL (Sheldrick, 2015)'
_computing_structure_solution 'ShelXT (Sheldrick, 2015)'
_diffrn_ambient_temperature 298
_diffrn_measured_fraction_theta_full 0.981
_diffrn_measured_fraction_theta_max 0.981
_diffrn_measurement_device_type 'CCD area detector'
_diffrn_radiation_type MoK\a
_diffrn_radiation_wavelength 0.71076
_diffrn_reflns_av_R_equivalents 0.0227
_diffrn_reflns_av_unetI/netI 0.0202
_diffrn_reflns_Laue_measured_fraction_full 0.981
_diffrn_reflns_Laue_measured_fraction_max 0.981
_diffrn_reflns_limit_h_max 13
_diffrn_reflns_limit_h_min -14
_diffrn_reflns_limit_k_max 14
_diffrn_reflns_limit_k_min -14
_diffrn_reflns_limit_l_max 14
_diffrn_reflns_limit_l_min -14
_diffrn_reflns_number 17315
_diffrn_reflns_point_group_measured_fraction_full 0.981
_diffrn_reflns_point_group_measured_fraction_max 0.981
_diffrn_reflns_theta_full 25.243
_diffrn_reflns_theta_max 28.348
_diffrn_reflns_theta_min 3.069
_exptl_absorpt_coefficient_mu 1.792
_exptl_absorpt_correction_T_max 0.7457
_exptl_absorpt_correction_T_min 0.5095
_exptl_absorpt_correction_type multi-scan
_exptl_absorpt_process_details
;
SADABS-2014/5 (Bruker,2014/5) was used for absorption correction.
wR2(int) was 0.1074 before and 0.0409 after correction.
The Ratio of minimum to maximum transmission is 0.6833.
The \l/2 correction factor is 0.00150.
;
_exptl_crystal_colour brown
_exptl_crystal_colour_primary brown
_exptl_crystal_density_diffrn 1.664
_exptl_crystal_description needle
_exptl_crystal_F_000 498
_exptl_crystal_size_max 0.11
_exptl_crystal_size_mid 0.1
_exptl_crystal_size_min 0.1
_refine_diff_density_max 0.748
_refine_diff_density_min -0.492
_refine_diff_density_rms 0.061
_refine_ls_extinction_method none
_refine_ls_goodness_of_fit_ref 1.074
_refine_ls_hydrogen_treatment mixed
_refine_ls_matrix_type full
_refine_ls_number_parameters 234
_refine_ls_number_reflns 4802
_refine_ls_number_restraints 0
_refine_ls_restrained_S_all 1.074
_refine_ls_R_factor_all 0.0330
_refine_ls_R_factor_gt 0.0296
_refine_ls_shift/su_max 0.001
_refine_ls_shift/su_mean 0.000
_refine_ls_structure_factor_coef Fsqd
_refine_ls_weighting_details 'w=1/[\s^2^(Fo^2^)+(0.0295P)^2^+0.7515P] where P=(Fo^2^+2Fc^2^)/3'
_refine_ls_weighting_scheme calc
_refine_ls_wR_factor_gt 0.0726
_refine_ls_wR_factor_ref 0.0757
_reflns_Friedel_coverage 0.000
_reflns_number_gt 4441
_reflns_number_total 4802
_reflns_threshold_expression 'I > 2\s(I)'
_cod_data_source_file d2ce00624c2.cif
_cod_data_source_block 20190408_2a_0m
_cod_depositor_comments
;
The following automatic conversions were performed:

data item '_chemical_melting_point' value '363.95-366.55' was changed
to '365.2(13)' -- the average value was taken and precision was
estimated.

Automatic conversion script
Id: cif_fix_values 7556 2019-12-06 15:28:31Z antanas 
;
_cod_database_code 7245179
_shelx_shelxl_version_number 2014/7
_shelx_space_group_comment
;
The symmetry employed for this shelxl refinement is uniquely defined
by the following loop, which should always be used as a source of
symmetry information in preference to the above space-group names.
They are only intended as comments.
;
_shelx_estimated_absorpt_t_max 0.841
_shelx_estimated_absorpt_t_min 0.827
_olex2_refinement_description
;
1. Fixed Uiso
 At 1.2 times of:
  All C(H) groups, All C(H,H) groups
2.a Secondary CH2 refined with riding coordinates:
 C4(H4A,H4B), C10(H10A,H10B)
2.b Aromatic/amide H refined with riding coordinates:
 C3(H3A), C1(H1), C2(H2), C12(H12), C6(H6), C13(H13), C9(H9), C7(H7), C8(H8),
 C14(H14), C15(H15)
;
_olex2_submission_special_instructions 'No special instructions were received'

loop_
_space_group_symop_operation_xyz
'x, y, z'
'-x, -y, -z'

loop_
_atom_site_label
_atom_site_type_symbol
_atom_site_fract_x
_atom_site_fract_y
_atom_site_fract_z
_atom_site_U_iso_or_equiv
_atom_site_adp_type
_atom_site_occupancy
_atom_site_site_symmetry_order
_atom_site_calc_flag
_atom_site_refinement_flags_posn
_atom_site_refinement_flags_adp
_atom_site_refinement_flags_occupancy
_atom_site_disorder_assembly
_atom_site_disorder_group
Cu01 Cu 1.16103(2) 1.22162(2) 0.90793(2) 0.02704(7) Uani 1 1 d . . . . .
Cl3 Cl 1.10472(6) 1.36181(5) 1.05166(5) 0.03749(11) Uani 1 1 d . . . . .
Cl2 Cl 0.96989(5) 1.16100(5) 0.69513(5) 0.03715(11) Uani 1 1 d . . . . .
Cl5 Cl 0.72217(5) 0.39476(5) 0.48574(5) 0.03977(11) Uani 1 1 d . . . . .
Cl4 Cl 1.22096(7) 1.09207(6) 1.02446(5) 0.04237(12) Uani 1 1 d . . . . .
Cl1 Cl 1.35408(7) 1.27951(8) 0.85692(6) 0.05371(16) Uani 1 1 d . . . . .
N1 N 0.66501(17) 0.69450(17) 0.48183(16) 0.0277(3) Uani 1 1 d . . . . .
N2 N 0.91123(17) 0.78566(16) 0.61037(15) 0.0262(3) Uani 1 1 d . . . . .
N4 N 0.33764(18) 0.7011(2) 0.22796(17) 0.0335(3) Uani 1 1 d . . . . .
N3 N 1.05359(18) 0.62033(17) 0.70043(17) 0.0298(3) Uani 1 1 d . . . . .
C3 C 0.8499(2) 0.7941(2) 0.70032(19) 0.0308(4) Uani 1 1 d . . . . .
H3A H 0.9047 0.8324 0.7978 0.037 Uiso 1 1 calc R . . . .
C11 C 0.47984(18) 0.74978(18) 0.33273(17) 0.0242(3) Uani 1 1 d . . . . .
C1 C 0.7973(2) 0.7255(2) 0.47867(19) 0.0280(3) Uani 1 1 d . . . . .
H1 H 0.8085 0.7083 0.3986 0.034 Uiso 1 1 calc R . . . .
C2 C 0.6954(2) 0.7364(2) 0.6198(2) 0.0310(4) Uani 1 1 d . . . . .
H2 H 0.6230 0.7265 0.6511 0.037 Uiso 1 1 calc R . . . .
C12 C 0.5821(2) 0.90065(19) 0.40323(19) 0.0297(3) Uani 1 1 d . . . . .
H12 H 0.6808 0.9370 0.4772 0.036 Uiso 1 1 calc R . . . .
C5 C 1.14348(19) 0.76209(18) 0.72936(17) 0.0256(3) Uani 1 1 d . . . . .
C4 C 1.0754(2) 0.8380(2) 0.6508(2) 0.0306(3) Uani 1 1 d . . . . .
H4A H 1.1343 0.9454 0.7094 0.037 Uiso 1 1 calc R . . . .
H4B H 1.0861 0.8204 0.5668 0.037 Uiso 1 1 calc R . . . .
C10 C 0.5130(2) 0.62987(19) 0.3597(2) 0.0305(3) Uani 1 1 d . . . . .
H10A H 0.4331 0.5669 0.3750 0.037 Uiso 1 1 calc R . . . .
H10B H 0.5097 0.5673 0.2777 0.037 Uiso 1 1 calc R . . . .
C6 C 1.2995(2) 0.8331(2) 0.8259(2) 0.0353(4) Uani 1 1 d . . . . .
H6 H 1.3634 0.9331 0.8500 0.042 Uiso 1 1 calc R . . . .
C13 C 0.5378(3) 0.9987(2) 0.3637(2) 0.0399(4) Uani 1 1 d . . . . .
H13 H 0.6069 1.1013 0.4110 0.048 Uiso 1 1 calc R . . . .
C9 C 1.1091(3) 0.5437(2) 0.7613(2) 0.0408(4) Uani 1 1 d . . . . .
H9 H 1.0420 0.4458 0.7400 0.049 Uiso 1 1 calc R . . . .
C7 C 1.3606(2) 0.7554(3) 0.8866(2) 0.0436(5) Uani 1 1 d . . . . .
H7 H 1.4667 0.8017 0.9490 0.052 Uiso 1 1 calc R . . . .
C8 C 1.2645(3) 0.6095(3) 0.8547(3) 0.0466(5) Uani 1 1 d . . . . .
H8 H 1.3043 0.5563 0.8959 0.056 Uiso 1 1 calc R . . . .
C14 C 0.3917(3) 0.9444(3) 0.2546(3) 0.0479(5) Uani 1 1 d . . . . .
H14 H 0.3615 1.0095 0.2265 0.057 Uiso 1 1 calc R . . . .
C15 C 0.2916(3) 0.7935(3) 0.1880(2) 0.0467(5) Uani 1 1 d . . . . .
H15 H 0.1917 0.7550 0.1150 0.056 Uiso 1 1 calc R . . . .
H3 H 0.957(3) 0.573(3) 0.640(3) 0.044(7) Uiso 1 1 d . . . . .
H4 H 0.277(3) 0.613(3) 0.189(3) 0.054(8) Uiso 1 1 d . . . . .

loop_
_atom_site_aniso_label
_atom_site_aniso_U_11
_atom_site_aniso_U_22
_atom_site_aniso_U_33
_atom_site_aniso_U_23
_atom_site_aniso_U_13
_atom_site_aniso_U_12
Cu01 0.02939(12) 0.03278(12) 0.02388(11) 0.01467(9) 0.01239(9) 0.01886(9)
Cl3 0.0367(2) 0.0343(2) 0.0346(2) 0.00647(18) 0.01472(19) 0.01907(19)
Cl2 0.0329(2) 0.0379(2) 0.0272(2) 0.01511(18) 0.00510(17) 0.01288(18)
Cl5 0.0327(2) 0.0280(2) 0.0438(3) 0.00739(19) 0.0165(2) 0.00815(18)
Cl4 0.0558(3) 0.0583(3) 0.0420(3) 0.0353(2) 0.0287(2) 0.0418(3)
Cl1 0.0422(3) 0.0951(5) 0.0534(3) 0.0500(3) 0.0325(3) 0.0407(3)
N1 0.0313(7) 0.0314(7) 0.0303(7) 0.0191(6) 0.0158(6) 0.0201(6)
N2 0.0297(7) 0.0296(7) 0.0275(7) 0.0170(6) 0.0150(6) 0.0181(6)
N4 0.0224(7) 0.0368(9) 0.0307(8) 0.0094(7) 0.0083(6) 0.0122(7)
N3 0.0258(7) 0.0269(7) 0.0345(8) 0.0126(6) 0.0128(6) 0.0133(6)
C3 0.0415(10) 0.0367(9) 0.0272(8) 0.0194(7) 0.0202(8) 0.0245(8)
C11 0.0215(7) 0.0275(8) 0.0247(7) 0.0124(6) 0.0113(6) 0.0122(6)
C1 0.0337(8) 0.0334(8) 0.0290(8) 0.0191(7) 0.0183(7) 0.0212(7)
C2 0.0402(9) 0.0353(9) 0.0352(9) 0.0223(8) 0.0248(8) 0.0243(8)
C12 0.0256(8) 0.0267(8) 0.0312(8) 0.0116(7) 0.0104(7) 0.0113(7)
C5 0.0263(8) 0.0266(8) 0.0253(7) 0.0101(6) 0.0136(6) 0.0140(6)
C4 0.0294(8) 0.0320(9) 0.0354(9) 0.0198(7) 0.0168(7) 0.0152(7)
C10 0.0287(8) 0.0255(8) 0.0351(9) 0.0153(7) 0.0133(7) 0.0117(7)
C6 0.0271(8) 0.0338(9) 0.0350(9) 0.0103(8) 0.0116(7) 0.0116(7)
C13 0.0529(12) 0.0314(9) 0.0472(11) 0.0213(9) 0.0295(10) 0.0240(9)
C9 0.0451(11) 0.0326(9) 0.0513(12) 0.0218(9) 0.0228(10) 0.0235(9)
C7 0.0318(9) 0.0558(13) 0.0367(10) 0.0153(9) 0.0094(8) 0.0254(9)
C8 0.0517(12) 0.0542(13) 0.0499(12) 0.0295(11) 0.0225(10) 0.0390(11)
C14 0.0661(14) 0.0599(14) 0.0499(12) 0.0353(11) 0.0322(12) 0.0502(13)
C15 0.0382(10) 0.0720(16) 0.0353(10) 0.0235(10) 0.0120(9) 0.0378(11)

loop_
_atom_type_symbol
_atom_type_description
_atom_type_scat_dispersion_real
_atom_type_scat_dispersion_imag
_atom_type_scat_source
C C 0.0033 0.0016 'International Tables Vol C Tables 4.2.6.8 and 6.1.1.4'
H H 0.0000 0.0000 'International Tables Vol C Tables 4.2.6.8 and 6.1.1.4'
Cl Cl 0.1484 0.1585 'International Tables Vol C Tables 4.2.6.8 and 6.1.1.4'
Cu Cu 0.3201 1.2651 'International Tables Vol C Tables 4.2.6.8 and 6.1.1.4'
N N 0.0061 0.0033 'International Tables Vol C Tables 4.2.6.8 and 6.1.1.4'

loop_
_geom_angle_atom_site_label_1
_geom_angle_atom_site_label_2
_geom_angle_atom_site_label_3
_geom_angle
_geom_angle_site_symmetry_1
_geom_angle_site_symmetry_3
_geom_angle_publ_flag
Cl2 Cu01 Cl3 100.15(3) . . ?
Cl4 Cu01 Cl3 100.33(3) . . ?
Cl4 Cu01 Cl2 134.52(3) . . ?
Cl4 Cu01 Cl1 97.89(3) . . ?
Cl1 Cu01 Cl3 132.93(3) . . ?
Cl1 Cu01 Cl2 97.07(3) . . ?
C1 N1 C2 109.07(15) . . ?
C1 N1 C10 125.29(15) . . ?
C2 N1 C10 125.63(15) . . ?
C3 N2 C4 126.27(15) . . ?
C1 N2 C3 109.31(15) . . ?
C1 N2 C4 124.40(15) . . ?
C11 N4 H4 118(2) . . ?
C15 N4 C11 122.90(18) . . ?
C15 N4 H4 119(2) . . ?
C5 N3 C9 122.61(17) . . ?
C5 N3 H3 120.8(17) . . ?
C9 N3 H3 116.6(17) . . ?
N2 C3 H3A 126.6 . . ?
C2 C3 N2 106.76(16) . . ?
C2 C3 H3A 126.6 . . ?
N4 C11 C12 118.73(16) . . ?
N4 C11 C10 115.55(15) . . ?
C12 C11 C10 125.71(15) . . ?
N1 C1 N2 107.88(15) . . ?
N1 C1 H1 126.1 . . ?
N2 C1 H1 126.1 . . ?
N1 C2 H2 126.5 . . ?
C3 C2 N1 106.99(16) . . ?
C3 C2 H2 126.5 . . ?
C11 C12 H12 120.2 . . ?
C11 C12 C13 119.58(17) . . ?
C13 C12 H12 120.2 . . ?
N3 C5 C4 119.72(15) . . ?
N3 C5 C6 118.83(17) . . ?
C6 C5 C4 121.36(16) . . ?
N2 C4 C5 113.07(14) . . ?
N2 C4 H4A 109.0 . . ?
N2 C4 H4B 109.0 . . ?
C5 C4 H4A 109.0 . . ?
C5 C4 H4B 109.0 . . ?
H4A C4 H4B 107.8 . . ?
N1 C10 C11 111.19(14) . . ?
N1 C10 H10A 109.4 . . ?
N1 C10 H10B 109.4 . . ?
C11 C10 H10A 109.4 . . ?
C11 C10 H10B 109.4 . . ?
H10A C10 H10B 108.0 . . ?
C5 C6 H6 120.1 . . ?
C5 C6 C7 119.74(19) . . ?
C7 C6 H6 120.1 . . ?
C12 C13 H13 120.0 . . ?
C14 C13 C12 120.01(19) . . ?
C14 C13 H13 120.0 . . ?
N3 C9 H9 119.9 . . ?
N3 C9 C8 120.10(19) . . ?
C8 C9 H9 119.9 . . ?
C6 C7 H7 120.1 . . ?
C8 C7 C6 119.89(19) . . ?
C8 C7 H7 120.1 . . ?
C9 C8 C7 118.76(19) . . ?
C9 C8 H8 120.6 . . ?
C7 C8 H8 120.6 . . ?
C13 C14 H14 120.5 . . ?
C15 C14 C13 118.90(19) . . ?
C15 C14 H14 120.5 . . ?
N4 C15 C14 119.85(19) . . ?
N4 C15 H15 120.1 . . ?
C14 C15 H15 120.1 . . ?

loop_
_geom_bond_atom_site_label_1
_geom_bond_atom_site_label_2
_geom_bond_distance
_geom_bond_site_symmetry_2
_geom_bond_publ_flag
Cu01 Cl3 2.2878(6) . ?
Cu01 Cl2 2.2601(7) . ?
Cu01 Cl4 2.2185(6) . ?
Cu01 Cl1 2.2209(7) . ?
N1 C1 1.326(2) . ?
N1 C2 1.382(2) . ?
N1 C10 1.455(2) . ?
N2 C3 1.378(2) . ?
N2 C1 1.330(2) . ?
N2 C4 1.460(2) . ?
N4 C11 1.341(2) . ?
N4 C15 1.338(3) . ?
N4 H4 0.81(3) . ?
N3 C5 1.333(2) . ?
N3 C9 1.340(2) . ?
N3 H3 0.86(3) . ?
C3 H3A 0.9300 . ?
C3 C2 1.347(3) . ?
C11 C12 1.369(2) . ?
C11 C10 1.499(2) . ?
C1 H1 0.9300 . ?
C2 H2 0.9300 . ?
C12 H12 0.9300 . ?
C12 C13 1.383(3) . ?
C5 C4 1.501(2) . ?
C5 C6 1.377(2) . ?
C4 H4A 0.9700 . ?
C4 H4B 0.9700 . ?
C10 H10A 0.9700 . ?
C10 H10B 0.9700 . ?
C6 H6 0.9300 . ?
C6 C7 1.378(3) . ?
C13 H13 0.9300 . ?
C13 C14 1.375(3) . ?
C9 H9 0.9300 . ?
C9 C8 1.369(3) . ?
C7 H7 0.9300 . ?
C7 C8 1.375(3) . ?
C8 H8 0.9300 . ?
C14 H14 0.9300 . ?
C14 C15 1.365(4) . ?
C15 H15 0.9300 . ?
